data_1560872
loop_
_publ_author_name
'Cramer, Alisha J.'
'Cole, Jacqueline M.'

_publ_section_title
;
 Host-guest prospects of neodymium and gadolinium ultraphosphate
 frameworks for nuclear waste storage: Multi-temperature topological
 analysis of nanoporous cages in RP5O14
;
_journal_name_full 'Journal of Solid State Chemistry'
_journal_page_first 250
_journal_page_last 257
_journal_paper_doi 10.1016/j.jssc.2018.07.020
_journal_volume 266
_journal_year 2018
_chemical_formula_sum 'Gd O14 P5'
_chemical_formula_weight 536.10
_space_group_IT_number 53
_space_group_name_Hall '-P 2ac 2'
_space_group_name_H-M_alt 'P m n a'
_symmetry_cell_setting orthorhombic
_symmetry_space_group_name_H-M 'P m n a'
_atom_sites_solution_hydrogens none
_atom_sites_solution_primary direct
_atom_sites_solution_secondary difmap
_audit_creation_method SHELXL-97
_cell_angle_alpha 90.00
_cell_angle_beta 90.00
_cell_angle_gamma 90.00
_cell_formula_units_Z 4
_cell_length_a 12.909(3)
_cell_length_b 8.7590(18)
_cell_length_c 8.8880(18)
_cell_measurement_reflns_used 512
_cell_measurement_temperature 340(2)
_cell_measurement_theta_max 28.28
_cell_measurement_theta_min 2.0
_cell_volume 1005.0(4)
_computing_cell_refinement
;
Rigaku CrystalClear-SM Expert 2.0
;
_computing_data_collection 'Rigaku CrystalClear-SM Expert 2.0'
_computing_data_reduction
;
Rigaku CrystalClear-SM Expert 2.0
;
_computing_molecular_graphics
;
SHELXTL-PLUS (Sheldrick, 1995)
;
_computing_publication_material 'SHELXL-97 (Sheldrick, 1997)'
_computing_structure_refinement 'SHELXL-97 (Sheldrick, 1997)'
_computing_structure_solution 'SHELXS-97 (Sheldrick, 1990)'
_diffrn_ambient_temperature 340(2)
_diffrn_measured_fraction_theta_full 0.812
_diffrn_measured_fraction_theta_max 0.812
_diffrn_measurement_device_type 'Rigaku Saturn 724+ CCD'
_diffrn_measurement_method '\w scans'
_diffrn_radiation_monochromator graphite
_diffrn_radiation_source 'fine-focus sealed tube'
_diffrn_radiation_type MoK\a
_diffrn_radiation_wavelength 0.71073
_diffrn_reflns_av_R_equivalents 0.1426
_diffrn_reflns_av_sigmaI/netI 0.1010
_diffrn_reflns_limit_h_max 17
_diffrn_reflns_limit_h_min -17
_diffrn_reflns_limit_k_max 11
_diffrn_reflns_limit_k_min -7
_diffrn_reflns_limit_l_max 6
_diffrn_reflns_limit_l_min -12
_diffrn_reflns_number 3442
_diffrn_reflns_theta_full 30.70
_diffrn_reflns_theta_max 30.70
_diffrn_reflns_theta_min 2.78
_diffrn_standards_decay_% 0
_diffrn_standards_interval_count 0
_diffrn_standards_interval_time 0
_diffrn_standards_number 0
_exptl_absorpt_coefficient_mu 7.485
_exptl_absorpt_correction_T_max 0.105
_exptl_absorpt_correction_T_min 0.069
_exptl_absorpt_correction_type empirical
_exptl_absorpt_process_details
;
T. Higashi, ABSCOR, empirical absorption correction
;
_exptl_crystal_colour colourless
_exptl_crystal_density_diffrn 3.543
_exptl_crystal_density_method 'not measured'
_exptl_crystal_description block
_exptl_crystal_F_000 1004
_exptl_crystal_size_max 0.4
_exptl_crystal_size_mid 0.4
_exptl_crystal_size_min 0.3
_refine_diff_density_max 1.895
_refine_diff_density_min -2.025
_refine_diff_density_rms 0.465
_refine_ls_extinction_coef 0.022(2)
_refine_ls_extinction_expression Fc^*^=kFc[1+0.001xFc^2^\l^3^/sin(2\q)]^-1/4^
_refine_ls_extinction_method SHELXL
_refine_ls_goodness_of_fit_ref 1.125
_refine_ls_hydrogen_treatment none
_refine_ls_matrix_type full
_refine_ls_number_parameters 99
_refine_ls_number_reflns 1328
_refine_ls_number_restraints 0
_refine_ls_restrained_S_all 1.125
_refine_ls_R_factor_all 0.0667
_refine_ls_R_factor_gt 0.0618
_refine_ls_shift/su_max 0.000
_refine_ls_shift/su_mean 0.000
_refine_ls_structure_factor_coef Fsqd
_refine_ls_weighting_details 'calc w=1/[\s^2^(Fo^2^)+(0.0944P)^2^+9.3916P] where P=(Fo^2^+2Fc^2^)/3'
_refine_ls_weighting_scheme calc
_refine_ls_wR_factor_gt 0.1699
_refine_ls_wR_factor_ref 0.1728
_reflns_number_gt 1229
_reflns_number_total 1328
_reflns_threshold_expression >2sigma(I)
_cod_data_source_file 2gd340d-2bortho.cif
_cod_data_source_block 2gd340d-2b
_cod_original_sg_symbol_H-M Pmna
_cod_database_code 1560872

loop_
_symmetry_equiv_pos_as_xyz
'x, y, z'
'-x+1/2, -y, z+1/2'
'-x+1/2, y, -z+1/2'
'x, -y, -z'
'-x, -y, -z'
'x-1/2, y, -z-1/2'
'x-1/2, -y, z-1/2'
'-x, y, z'

loop_
_atom_site_label
_atom_site_type_symbol
_atom_site_fract_x
_atom_site_fract_y
_atom_site_fract_z
_atom_site_U_iso_or_equiv
_atom_site_adp_type
_atom_site_occupancy
_atom_site_symmetry_multiplicity
_atom_site_calc_flag
_atom_site_refinement_flags
_atom_site_disorder_assembly
_atom_site_disorder_group
Gd1 Gd 0.5000 0.27724(6) 0.19029(5) 0.0090(3) Uani 1 2 d S . .
P1 P 0.66491(17) 0.7634(3) 0.4511(2) 0.0107(5) Uani 1 1 d . . .
P2 P 0.5000 0.6854(4) 0.2451(3) 0.0093(5) Uani 1 2 d S . .
P3 P 0.2970(2) 0.5000 0.0000 0.0120(6) Uani 1 2 d S . .
P4 P 0.3280(2) 0.0000 0.0000 0.0098(6) Uani 1 2 d S . .
O1 O 0.5949(7) 0.7868(7) 0.3119(7) 0.0154(15) Uani 1 1 d . . .
O2 O 0.5000 0.5274(14) 0.3128(9) 0.020(2) Uani 1 2 d S . .
O3 O 0.5000 0.7054(13) 0.0805(11) 0.020(2) Uani 1 2 d S . .
O4 O 0.6127(6) 0.2283(8) 0.4056(8) 0.0200(14) Uani 1 1 d . . .
O5 O 0.3830(6) 0.0805(8) 0.1177(7) 0.0219(14) Uani 1 1 d . . .
O6 O 0.7460(6) 0.8885(10) 0.4170(7) 0.0303(19) Uani 1 1 d . . .
O7 O 0.3506(5) 0.4143(8) 0.1172(8) 0.0206(13) Uani 1 1 d . . .
O8 O 0.7182(6) 0.6069(9) 0.4144(8) 0.0301(19) Uani 1 1 d . . .

loop_
_atom_site_aniso_label
_atom_site_aniso_U_11
_atom_site_aniso_U_22
_atom_site_aniso_U_33
_atom_site_aniso_U_23
_atom_site_aniso_U_13
_atom_site_aniso_U_12
Gd1 0.0097(4) 0.0087(5) 0.0086(4) 0.00002(17) 0.000 0.000
P1 0.0110(9) 0.0126(10) 0.0086(9) -0.0023(7) -0.0010(6) -0.0009(8)
P2 0.0117(11) 0.0070(12) 0.0090(12) -0.0030(11) 0.000 0.000
P3 0.0087(11) 0.0128(14) 0.0144(12) 0.0001(10) 0.000 0.000
P4 0.0083(11) 0.0099(13) 0.0111(11) 0.0007(9) 0.000 0.000
O1 0.021(4) 0.004(3) 0.021(4) 0.0035(19) -0.005(2) -0.006(2)
O2 0.022(5) 0.026(6) 0.012(4) 0.002(3) 0.000 0.000
O3 0.025(5) 0.024(5) 0.010(4) -0.001(4) 0.000 0.000
O4 0.025(3) 0.028(4) 0.007(3) -0.001(2) -0.008(3) 0.003(3)
O5 0.030(3) 0.013(3) 0.023(3) 0.003(2) -0.001(3) -0.015(3)
O6 0.035(4) 0.041(5) 0.014(3) 0.002(3) 0.001(3) -0.031(4)
O7 0.016(3) 0.019(3) 0.026(3) 0.001(3) -0.010(2) 0.005(3)
O8 0.039(4) 0.021(4) 0.031(4) -0.017(3) -0.021(3) 0.021(3)

loop_
_atom_type_symbol
_atom_type_description
_atom_type_scat_dispersion_real
_atom_type_scat_dispersion_imag
_atom_type_scat_source
O O 0.0106 0.0060 'International Tables Vol C Tables 4.2.6.8 and 6.1.1.4'
P P 0.1023 0.0942 'International Tables Vol C Tables 4.2.6.8 and 6.1.1.4'
Gd Gd -0.1653 3.9035 'International Tables Vol C Tables 4.2.6.8 and 6.1.1.4'

loop_
_geom_angle_atom_site_label_1
_geom_angle_atom_site_label_2
_geom_angle_atom_site_label_3
_geom_angle
_geom_angle_site_symmetry_1
_geom_angle_site_symmetry_3
O7 Gd1 O7 109.4(3) . 8_655
O7 Gd1 O5 77.0(2) . .
O7 Gd1 O5 144.2(2) 8_655 .
O7 Gd1 O5 144.2(2) . 8_655
O7 Gd1 O5 77.0(2) 8_655 8_655
O5 Gd1 O5 78.8(4) . 8_655
O7 Gd1 O3 72.2(2) . 5_665
O7 Gd1 O3 72.2(2) 8_655 5_665
O5 Gd1 O3 77.0(3) . 5_665
O5 Gd1 O3 77.0(3) 8_655 5_665
O7 Gd1 O4 142.3(2) . .
O7 Gd1 O4 79.5(2) 8_655 .
O5 Gd1 O4 117.6(2) . .
O5 Gd1 O4 73.0(2) 8_655 .
O3 Gd1 O4 142.49(19) 5_665 .
O7 Gd1 O4 79.5(2) . 8_655
O7 Gd1 O4 142.3(2) 8_655 8_655
O5 Gd1 O4 73.0(2) . 8_655
O5 Gd1 O4 117.6(2) 8_655 8_655
O3 Gd1 O4 142.49(19) 5_665 8_655
O4 Gd1 O4 73.1(4) . 8_655
O7 Gd1 O2 70.6(2) . .
O7 Gd1 O2 70.6(2) 8_655 .
O5 Gd1 O2 140.25(19) . .
O5 Gd1 O2 140.25(19) 8_655 .
O3 Gd1 O2 112.8(3) 5_665 .
O4 Gd1 O2 79.0(2) . .
O4 Gd1 O2 79.0(2) 8_655 .
O4 P1 O6 117.0(4) 4_566 .
O4 P1 O1 115.3(5) 4_566 .
O6 P1 O1 98.3(4) . .
O4 P1 O8 115.6(5) 4_566 .
O6 P1 O8 106.4(5) . .
O1 P1 O8 101.9(4) . .
O3 P2 O2 120.3(6) . .
O3 P2 O1 107.3(4) . .
O2 P2 O1 110.8(3) . .
O3 P2 O1 107.3(4) . 8_655
O2 P2 O1 110.8(3) . 8_655
O1 P2 O1 97.8(6) . 8_655
O7 P3 O7 123.4(6) . 4_565
O7 P3 O8 110.2(4) . 7_565
O7 P3 O8 105.5(4) 4_565 7_565
O7 P3 O8 105.5(4) . 6_556
O7 P3 O8 110.2(4) 4_565 6_556
O8 P3 O8 99.7(7) 7_565 6_556
O5 P4 O5 121.2(6) . 4
O5 P4 O6 106.6(3) . 6_546
O5 P4 O6 110.9(4) 4 6_546
O5 P4 O6 110.9(4) . 7_565
O5 P4 O6 106.6(3) 4 7_565
O6 P4 O6 98.3(7) 6_546 7_565
P1 O1 P2 131.3(4) . .
P2 O2 Gd1 130.1(5) . .
P2 O3 Gd1 176.8(7) . 5_665
P1 O4 Gd1 164.0(5) 4_566 .
P4 O5 Gd1 149.3(4) . .
P1 O6 P4 141.4(5) . 6_666
P3 O7 Gd1 147.7(4) . .
P1 O8 P3 134.5(4) . 6_656

loop_
_geom_bond_atom_site_label_1
_geom_bond_atom_site_label_2
_geom_bond_distance
_geom_bond_site_symmetry_2
Gd1 O7 2.363(6) .
Gd1 O7 2.363(6) 8_655
Gd1 O5 2.380(6) .
Gd1 O5 2.380(6) 8_655
Gd1 O3 2.412(10) 5_665
Gd1 O4 2.442(7) .
Gd1 O4 2.442(7) 8_655
Gd1 O2 2.447(12) .
P1 O4 1.443(7) 4_566
P1 O6 1.546(7) .
P1 O1 1.546(7) .
P1 O8 1.568(7) .
P2 O3 1.473(10) .
P2 O2 1.509(12) .
P2 O1 1.625(8) .
P2 O1 1.625(8) 8_655
P3 O7 1.458(6) .
P3 O7 1.458(6) 4_565
P3 O8 1.579(7) 7_565
P3 O8 1.579(7) 6_556
P4 O5 1.448(7) .
P4 O5 1.448(7) 4
P4 O6 1.618(7) 6_546
P4 O6 1.618(7) 7_565
O3 Gd1 2.412(10) 5_665
O4 P1 1.443(7) 4_566
O6 P4 1.618(7) 6_666
O8 P3 1.579(7) 6_656

_cod_database_fobs_code 1560872
